data_2205837
loop_
_publ_author_name
'Butcher, Ray J.'
'Gultneh, Yilma'
Allwar

_publ_section_title
;Bis[\m-bis(4-nitrophenyl)phosphato-\k^2^<i>O</i>:<i>O</i>']bis{[bis(2-pyridylmethyl)amine-\k^3^<i>N</i>,<i>N</i>',<i>N</i>''']copper(II)}
 diperchlorate acetonitrile hemisolvate
;
_journal_issue 5
_journal_name_full 'Acta Crystallographica Section E'
_journal_page_first m818
_journal_page_last m821
_journal_paper_doi 10.1107/S160053680500992X
_journal_volume 61
_journal_year 2005
_chemical_formula_iupac '[Cu2 (C12 H8 N2 O8 P)2 (C12 H13 N3)2 ] (Cl O4)2 , 0.5C2 H3 N1'
_chemical_formula_moiety '(C48 H40 Cu2 N10 O16 P2) , 2(Cl O4) , 0.5(C2 H3 N)'
_chemical_formula_sum 'C49 H41.5 Cl2 Cu2 N10.5 O24 P2'
_chemical_formula_weight 1421.35
_chemical_name_systematic
;
Bis[\m-bis(4-nitrophenyl) phosphato-\k^2^O:O']bis{[bis(2-pyridylmethyl)amine-
\k^3^N,N',N''']copper(II)} diperchlorate acetonitrile hemisolvate
;
_space_group_IT_number 15
_symmetry_cell_setting monoclinic
_symmetry_space_group_name_Hall '-C 2yc'
_symmetry_space_group_name_H-M 'C 1 2/c 1'
_atom_sites_solution_hydrogens geom
_atom_sites_solution_primary direct
_atom_sites_solution_secondary difmap
_audit_creation_method SHELXL97
_cell_angle_alpha 90.00
_cell_angle_beta 97.91(2)
_cell_angle_gamma 90.00
_cell_formula_units_Z 8
_cell_length_a 26.167(6)
_cell_length_b 14.150(4)
_cell_length_c 32.116(7)
_cell_measurement_reflns_used 45
_cell_measurement_temperature 296(2)
_cell_measurement_theta_max 12.6
_cell_measurement_theta_min 8.3
_cell_volume 11778(5)
_computing_cell_refinement XSCANS
_computing_data_collection 'XSCANS (Sheldrick, 1997)'
_computing_data_reduction XSCANS
_computing_molecular_graphics SHELXTL
_computing_publication_material SHELXTL
_computing_structure_refinement SHELXTL
_computing_structure_solution 'SHELXTL (Sheldrick, 1997)'
_diffrn_ambient_temperature 296(2)
_diffrn_measured_fraction_theta_full 1.00
_diffrn_measured_fraction_theta_max 1.00
_diffrn_measurement_device_type 'Bruker P4'
_diffrn_measurement_method \w
_diffrn_radiation_monochromator graphite
_diffrn_radiation_source 'fine-focus sealed tube'
_diffrn_radiation_type MoK\a
_diffrn_radiation_wavelength 0.71073
_diffrn_reflns_av_R_equivalents 0.0434
_diffrn_reflns_av_sigmaI/netI 0.1004
_diffrn_reflns_limit_h_max 31
_diffrn_reflns_limit_h_min 0
_diffrn_reflns_limit_k_max 16
_diffrn_reflns_limit_k_min 0
_diffrn_reflns_limit_l_max 37
_diffrn_reflns_limit_l_min -38
_diffrn_reflns_number 10557
_diffrn_reflns_theta_full 25.0
_diffrn_reflns_theta_max 25.00
_diffrn_reflns_theta_min 2.61
_diffrn_standards_decay_% 0.15
_diffrn_standards_interval_count 97
_diffrn_standards_number 3
_exptl_absorpt_coefficient_mu 0.958
_exptl_absorpt_correction_T_max 0.850
_exptl_absorpt_correction_T_min 0.633
_exptl_absorpt_correction_type refdelf
_exptl_absorpt_process_details 'SHELXTL (Sheldrick, 1997)'
_exptl_crystal_colour blue
_exptl_crystal_density_diffrn 1.603
_exptl_crystal_density_meas ?
_exptl_crystal_density_method .
_exptl_crystal_description chunk
_exptl_crystal_F_000 5784
_exptl_crystal_size_max 0.35
_exptl_crystal_size_mid 0.27
_exptl_crystal_size_min 0.17
_refine_diff_density_max 0.72
_refine_diff_density_min -0.47
_refine_ls_extinction_method none
_refine_ls_goodness_of_fit_ref 1.012
_refine_ls_hydrogen_treatment constr
_refine_ls_matrix_type full
_refine_ls_number_parameters 839
_refine_ls_number_reflns 10331
_refine_ls_number_restraints 55
_refine_ls_restrained_S_all 1.024
_refine_ls_R_factor_all 0.160
_refine_ls_R_factor_gt 0.065
_refine_ls_shift/su_max 0.013
_refine_ls_shift/su_mean 0.000
_refine_ls_structure_factor_coef Fsqd
_refine_ls_weighting_details 'calc w = 1/[\s^2^(Fo^2^)+(0.0626P)^2^+22.0028P] where P=(Fo^2^+2Fc^2^)/3'
_refine_ls_weighting_scheme calc
_refine_ls_wR_factor_gt 0.128
_refine_ls_wR_factor_ref 0.168
_reflns_number_gt 5104
_reflns_number_total 10331
_reflns_threshold_expression I>2\s(I)
_cod_data_source_file xu6000.cif
_cod_data_source_block I
_cod_depositor_comments
;
The following automatic conversions were performed:
'_symmetry_cell_setting' value 'Monoclinic' changed to 'monoclinic'
according to '/home/saulius/struct/CIF-dictionaries/cif_core.dic'
dictionary named 'cif_core.dic' version 2.4.1 from 2010-06-29.

Automatic conversion script
Id: cif_fix_enum 1527 2010-12-29 10:47:43Z saulius 

The following automatic conversions were performed:

'_symmetry_cell_setting' value 'Monoclinic' changed to 'monoclinic'
according to /home/saulius/struct/CIF-dictionaries/cif_core.dic
dictionary named 'cif_core.dic' version 2.4.1 from 2010-06-29.

Automatic conversion script
Id: cif_fix_values 1715 2011-07-08 13:25:40Z adriana 
;
_cod_original_sg_symbol_H-M 'C 2/c'
_cod_original_formula_sum 'C49 H41.50 Cl2 Cu2 N10.50 O24 P2'
_cod_database_code 2205837
_cod_database_fobs_code 2205837

loop_
_symmetry_equiv_pos_as_xyz
'x, y, z'
'-x, y, -z+1/2'
'x+1/2, y+1/2, z'
'-x+1/2, y+1/2, -z+1/2'
'-x, -y, -z'
'x, -y, z-1/2'
'-x+1/2, -y+1/2, -z'
'x+1/2, -y+1/2, z-1/2'

loop_
_atom_site_label
_atom_site_fract_x
_atom_site_fract_y
_atom_site_fract_z
_atom_site_U_iso_or_equiv
_atom_site_adp_type
_atom_site_calc_flag
_atom_site_refinement_flags
_atom_site_occupancy
_atom_site_disorder_assembly
_atom_site_disorder_group
_atom_site_type_symbol
Cu1 0.28976(2) 0.22938(4) 0.372719(17) 0.04405(17) Uani d . 1 . . Cu
Cu2 0.42150(3) 0.49705(4) 0.359435(18) 0.04701(17) Uani d . 1 . . Cu
Cl1 0.65078(7) 0.10570(13) 0.66586(5) 0.0862(6) Uani d . 1 . . Cl
Cl2 0.59085(5) 0.61231(10) 0.40003(4) 0.0701(5) Uani d D 1 . . Cl
P1 0.29353(6) 0.47091(9) 0.36890(4) 0.0458(4) Uani d . 1 . . P
P2 0.41944(5) 0.26273(9) 0.38106(4) 0.0429(3) Uani d . 1 . . P
O11 0.28987(14) 0.3670(2) 0.36772(10) 0.0580(11) Uani d . 1 B . O
O12 0.33599(13) 0.5206(2) 0.35339(10) 0.0511(10) Uani d . 1 B . O
O13 0.29144(14) 0.4950(2) 0.41787(9) 0.0539(10) Uani d . 1 B . O
O14 0.24237(13) 0.5161(2) 0.34445(11) 0.0544(10) Uani d . 1 B . O
O21 0.37130(13) 0.2123(2) 0.36572(10) 0.0527(10) Uani d . 1 B . O
O22 0.42410(14) 0.3652(2) 0.37477(10) 0.0554(10) Uani d . 1 B . O
O23 0.43585(13) 0.2509(2) 0.43098(9) 0.0486(10) Uani d . 1 B . O
O24 0.46332(13) 0.2075(2) 0.36113(10) 0.0535(10) Uani d . 1 B . O
O11A 0.6694(3) 0.2009(5) 0.6609(2) 0.170(3) Uani d . 1 . . O
O12A 0.6850(3) 0.0532(5) 0.69360(18) 0.193(3) Uani d . 1 . . O
O13A 0.6084(3) 0.1218(5) 0.6823(2) 0.223(3) Uani d . 1 . . O
O14A 0.6467(3) 0.0687(5) 0.62665(17) 0.174(3) Uani d . 1 . . O
O21A 0.62486(11) 0.54799(19) 0.42312(9) 0.1120(18) Uani d D 1 A . O
O22A 0.55104(12) 0.5605(3) 0.37620(12) 0.131(2) Uani d PDU 0.850(5) A 1 O
O23A 0.57019(14) 0.6742(3) 0.42680(11) 0.118(2) Uani d PDU 0.850(5) A 1 O
O24A 0.61809(15) 0.6621(3) 0.37244(12) 0.177(3) Uani d PDU 0.850(5) A 1 O
O22B 0.5733(2) 0.5757(4) 0.36041(10) 0.083(7) Uani d PDU 0.150(5) A 2 O
O23B 0.54928(13) 0.6299(5) 0.42215(16) 0.114(8) Uani d PDU 0.150(5) A 2 O
O24B 0.6178(2) 0.6972(3) 0.3960(2) 0.071(6) Uani d PDU 0.150(5) A 2 O
O1C 0.32121(16) 0.8232(3) 0.54777(12) 0.0763(13) Uani d . 1 . . O
O2C 0.31801(16) 0.9045(3) 0.49053(12) 0.0760(13) Uani d . 1 . . O
O1D 0.0421(2) 0.2854(4) 0.2935(2) 0.150(3) Uani d . 1 . . O
O2D 0.0262(2) 0.3421(5) 0.3529(2) 0.152(3) Uani d . 1 . . O
O1E 0.43314(16) -0.1444(3) 0.51808(12) 0.0750(13) Uani d . 1 . . O
O2E 0.4423(2) -0.0519(3) 0.57120(12) 0.1064(18) Uani d . 1 . . O
O1F 0.69773(17) 0.2274(4) 0.34763(15) 0.118(2) Uani d . 1 . . O
O2F 0.69246(17) 0.3531(4) 0.38456(17) 0.1080(18) Uani d . 1 . . O
N1A 0.29845(15) 0.2228(3) 0.43497(11) 0.0434(11) Uani d . 1 . . N
N2A 0.27222(18) 0.0928(3) 0.37773(13) 0.0607(14) Uani d . 1 . . N
H2AB 0.3007 0.0602 0.3727 0.073 Uiso calc R 1 . . H
N3A 0.26316(16) 0.2064(3) 0.31325(12) 0.0498(12) Uani d . 1 . . N
N1B 0.42377(18) 0.4776(3) 0.29863(12) 0.0604(14) Uani d . 1 B . N
N2BB 0.4458(3) 0.6246(5) 0.3461(2) 0.046(2) Uani d P 0.585(7) B 1 N
H2BB 0.4807 0.6187 0.3487 0.055 Uiso calc PR 0.585(7) B 1 H
N2BA 0.4180(4) 0.6390(8) 0.3442(3) 0.046(2) Uani d P 0.415(7) B 2 N
H2BC 0.3836 0.6521 0.3410 0.055 Uiso calc PR 0.415(7) B 2 H
N3B 0.43342(15) 0.5462(3) 0.41785(12) 0.0447(11) Uani d . 1 B . N
N1C 0.31748(17) 0.8301(3) 0.50979(14) 0.0561(13) Uani d . 1 . . N
N1D 0.0533(2) 0.3332(5) 0.3249(2) 0.108(2) Uani d . 1 . . N
N1E 0.43731(18) -0.0662(3) 0.53379(14) 0.0639(14) Uani d . 1 . . N
N1F 0.67339(18) 0.2832(4) 0.36589(16) 0.0761(17) Uani d . 1 . . N
C1A 0.3185(2) 0.2920(4) 0.46093(14) 0.0530(16) Uani d . 1 . . C
H1AA 0.3266 0.3495 0.4495 0.064 Uiso calc R 1 . . H
C2A 0.3272(2) 0.2804(4) 0.50380(16) 0.0617(17) Uani d . 1 . . C
H2AA 0.3406 0.3296 0.5212 0.074 Uiso calc R 1 . . H
C3A 0.3158(2) 0.1950(4) 0.52034(17) 0.0647(18) Uani d . 1 . . C
H3AA 0.3217 0.1855 0.5493 0.078 Uiso calc R 1 . . H
C4A 0.2955(2) 0.1232(4) 0.49415(16) 0.0601(17) Uani d . 1 . . C
H4AA 0.2878 0.0648 0.5050 0.072 Uiso calc R 1 . . H
C5A 0.28700(19) 0.1399(3) 0.45153(15) 0.0463(14) Uani d . 1 . . C
C6A 0.2641(2) 0.0678(4) 0.42033(16) 0.0641(18) Uani d . 1 . . C
H6AA 0.2796 0.0067 0.4276 0.077 Uiso calc R 1 . . H
H6AB 0.2274 0.0627 0.4216 0.077 Uiso calc R 1 . . H
C7A 0.2317(2) 0.0675(4) 0.34370(17) 0.0675(18) Uani d . 1 . . C
H7AA 0.1982 0.0801 0.3521 0.081 Uiso calc R 1 . . H
H7AB 0.2337 0.0007 0.3375 0.081 Uiso calc R 1 . . H
C8A 0.2380(2) 0.1243(4) 0.30521(17) 0.0557(16) Uani d . 1 . . C
C9A 0.2196(3) 0.0958(5) 0.2649(2) 0.087(2) Uani d . 1 . . C
H9AA 0.2024 0.0385 0.2599 0.105 Uiso calc R 1 . . H
C10A 0.2277(3) 0.1554(5) 0.2319(2) 0.095(2) Uani d . 1 . . C
H10A 0.2156 0.1383 0.2044 0.114 Uiso calc R 1 . . H
C11A 0.2534(3) 0.2392(5) 0.24005(17) 0.089(2) Uani d . 1 . . C
H11A 0.2589 0.2796 0.2183 0.107 Uiso calc R 1 . . H
C12A 0.2705(2) 0.2620(4) 0.28079(17) 0.0708(19) Uani d . 1 . . C
H12A 0.2882 0.3186 0.2863 0.085 Uiso calc R 1 . . H
C1B 0.4190(3) 0.3971(5) 0.27777(18) 0.109(3) Uani d . 1 . . C
H1BA 0.4155 0.3416 0.2926 0.130 Uiso calc R 1 B . H
C2B 0.4190(4) 0.3919(5) 0.2353(2) 0.143(4) Uani d . 1 B . C
H2BA 0.4166 0.3339 0.2216 0.172 Uiso calc R 1 . . H
C3B 0.4225(4) 0.4741(5) 0.2132(2) 0.121(3) Uani d . 1 . . C
H3BA 0.4218 0.4727 0.1842 0.145 Uiso calc R 1 B . H
C4B 0.4269(3) 0.5564(5) 0.23408(17) 0.084(2) Uani d . 1 B . C
H4BA 0.4297 0.6127 0.2196 0.101 Uiso calc R 1 . . H
C5B 0.4274(2) 0.5576(4) 0.27701(16) 0.0579(16) Uani d . 1 . . C
C6B 0.4311(3) 0.6467(4) 0.30272(17) 0.073(2) Uani d . 1 B . C
H6B 0.4424 0.7029 0.2891 0.088 Uiso d R 1 . . H
C7B 0.4373(3) 0.6905(4) 0.37843(17) 0.075(2) Uani d . 1 . . C
H7B 0.4514 0.7530 0.3800 0.089 Uiso d R 1 B . H
C8B 0.43815(19) 0.6400(4) 0.41914(16) 0.0502(15) Uani d . 1 B . C
C9B 0.4429(2) 0.6869(4) 0.45755(17) 0.0637(18) Uani d . 1 . . C
H9BA 0.4465 0.7523 0.4586 0.076 Uiso calc R 1 B . H
C11B 0.4380(2) 0.5402(4) 0.49208(16) 0.0699(19) Uani d . 1 . . C
H11B 0.4382 0.5050 0.5166 0.084 Uiso calc R 1 B . H
C12B 0.4335(2) 0.4963(4) 0.45313(15) 0.0613(17) Uani d . 1 B . C
H12B 0.4305 0.4308 0.4516 0.074 Uiso calc R 1 . . H
C10B 0.4422(2) 0.6370(5) 0.49350(19) 0.072(2) Uani d . 1 B . C
H10B 0.4446 0.6683 0.5192 0.087 Uiso calc R 1 . . H
C1C 0.29842(19) 0.5802(3) 0.43817(14) 0.0429(14) Uani d . 1 . . C
C2C 0.29844(19) 0.6664(3) 0.41761(15) 0.0471(14) Uani d . 1 B . C
H2CA 0.2942 0.6689 0.3884 0.057 Uiso calc R 1 . . H
C3C 0.30483(19) 0.7486(4) 0.44110(15) 0.0495(15) Uani d . 1 . . C
H3CA 0.3048 0.8072 0.4279 0.059 Uiso calc R 1 B . H
C4C 0.31124(18) 0.7421(3) 0.48444(14) 0.0424(13) Uani d . 1 B . C
C5C 0.31247(19) 0.6572(4) 0.50509(15) 0.0499(14) Uani d . 1 . . C
H5CA 0.3174 0.6547 0.5343 0.060 Uiso calc R 1 B . H
C6C 0.3062(2) 0.5756(4) 0.48152(14) 0.0494(15) Uani d . 1 B . C
H6CA 0.3072 0.5172 0.4949 0.059 Uiso calc R 1 . . H
C1D 0.1946(2) 0.4703(3) 0.34072(16) 0.0478(15) Uani d . 1 . . C
C2D 0.1773(2) 0.4308(5) 0.30275(19) 0.079(2) Uani d . 1 B . C
H2DA 0.1971 0.4341 0.2808 0.095 Uiso calc R 1 . . H
C3D 0.1305(3) 0.3861(5) 0.29717(19) 0.085(2) Uani d . 1 . . C
H3DA 0.1179 0.3591 0.2714 0.103 Uiso calc R 1 B . H
C4D 0.1030(2) 0.3819(4) 0.3295(2) 0.0676(19) Uani d . 1 B . C
C5D 0.1198(2) 0.4236(4) 0.36765(19) 0.0732(19) Uani d . 1 . . C
H5DA 0.0997 0.4207 0.3894 0.088 Uiso calc R 1 B . H
C6D 0.1667(2) 0.4698(4) 0.37340(17) 0.0651(18) Uani d . 1 B . C
H6DA 0.1787 0.4994 0.3987 0.078 Uiso calc R 1 . . H
C1E 0.43453(18) 0.1689(3) 0.45436(13) 0.0391(13) Uani d . 1 . . C
C2E 0.44459(19) 0.1813(3) 0.49705(14) 0.0451(14) Uani d . 1 B . C
H2EA 0.4510 0.2415 0.5082 0.054 Uiso calc R 1 . . H
C3E 0.4452(2) 0.1047(4) 0.52324(15) 0.0504(15) Uani d . 1 . . C
H3EA 0.4520 0.1122 0.5522 0.061 Uiso calc R 1 B . H
C4E 0.43560(19) 0.0171(3) 0.50590(15) 0.0449(14) Uani d . 1 B . C
C5E 0.42481(19) 0.0038(4) 0.46301(15) 0.0498(14) Uani d . 1 . . C
H5EA 0.4178 -0.0564 0.4521 0.060 Uiso calc R 1 B . H
C6E 0.42453(19) 0.0800(3) 0.43661(15) 0.0476(14) Uani d . 1 B . C
H6EA 0.4178 0.0725 0.4076 0.057 Uiso calc R 1 . . H
C1F 0.5155(2) 0.2297(4) 0.36378(14) 0.0468(14) Uani d . 1 . . C
C2F 0.5372(2) 0.3079(4) 0.38534(16) 0.0581(16) Uani d . 1 B . C
H2FA 0.5169 0.3480 0.3992 0.070 Uiso calc R 1 . . H
C3F 0.5890(2) 0.3257(4) 0.38598(17) 0.0606(17) Uani d . 1 . . C
H3FA 0.6042 0.3781 0.4001 0.073 Uiso calc R 1 B . H
C4F 0.6178(2) 0.2654(4) 0.36563(16) 0.0568(16) Uani d . 1 B . C
C5F 0.5966(2) 0.1888(4) 0.34391(16) 0.0638(17) Uani d . 1 . . C
H5FA 0.6170 0.1494 0.3299 0.077 Uiso calc R 1 B . H
C6F 0.5447(2) 0.1702(4) 0.34301(16) 0.0631(18) Uani d . 1 B . C
H6FA 0.5297 0.1181 0.3285 0.076 Uiso calc R 1 . . H
N1S 0.3878(5) 0.1431(10) 0.2711(4) 0.124(5) Uiso d P 0.50 . . N
C1S 0.4197(10) 0.0954(19) 0.2673(8) 0.195(10) Uiso d P 0.50 . . C
C2S 0.4643(6) 0.0193(12) 0.2683(5) 0.129(6) Uiso d P 0.50 . . C
H2SA 0.4521 -0.0339 0.2513 0.193 Uiso calc PR 0.50 . . H
H2SB 0.4745 -0.0012 0.2968 0.193 Uiso calc PR 0.50 . . H
H2SC 0.4934 0.0470 0.2577 0.193 Uiso calc PR 0.50 . . H

loop_
_atom_site_aniso_label
_atom_site_aniso_U_11
_atom_site_aniso_U_22
_atom_site_aniso_U_33
_atom_site_aniso_U_12
_atom_site_aniso_U_13
_atom_site_aniso_U_23
Cu1 0.0557(4) 0.0395(3) 0.0362(3) -0.0053(3) 0.0037(3) -0.0028(3)
Cu2 0.0658(4) 0.0407(3) 0.0356(3) -0.0108(3) 0.0113(3) 0.0023(3)
Cl1 0.0973(12) 0.0944(12) 0.0683(10) 0.0286(11) 0.0167(9) 0.0059(9)
Cl2 0.0797(10) 0.0785(10) 0.0507(8) 0.0101(9) 0.0041(8) -0.0152(7)
P1 0.0585(9) 0.0353(7) 0.0416(7) 0.0034(7) -0.0004(6) 0.0009(6)
P2 0.0510(8) 0.0418(7) 0.0367(6) 0.0034(7) 0.0093(6) 0.0038(6)
O11 0.084(3) 0.0317(19) 0.054(2) 0.0019(19) -0.0068(19) 0.0030(16)
O12 0.051(2) 0.052(2) 0.0500(19) 0.0005(18) 0.0052(16) 0.0033(17)
O13 0.087(3) 0.0329(18) 0.0430(18) -0.0011(19) 0.0119(17) -0.0026(16)
O14 0.051(2) 0.043(2) 0.066(2) -0.0007(18) -0.0007(18) 0.0153(18)
O21 0.056(2) 0.053(2) 0.0485(19) -0.0015(19) 0.0059(17) -0.0022(17)
O22 0.073(2) 0.039(2) 0.055(2) 0.0024(19) 0.0121(18) 0.0072(17)
O23 0.069(2) 0.0387(19) 0.0378(17) -0.0020(18) 0.0061(16) 0.0016(15)
O24 0.053(2) 0.054(2) 0.056(2) 0.0002(18) 0.0145(17) -0.0031(18)
O11A 0.180(6) 0.135(5) 0.179(6) -0.044(5) -0.026(5) -0.010(5)
O12A 0.223(6) 0.240(7) 0.117(4) 0.144(5) 0.027(4) 0.062(5)
O13A 0.211(6) 0.246(7) 0.241(6) 0.129(6) 0.139(5) 0.135(5)
O14A 0.248(8) 0.159(6) 0.096(4) 0.021(5) -0.035(5) -0.046(4)
O21A 0.112(4) 0.100(4) 0.112(4) 0.028(3) -0.026(3) 0.001(3)
O22A 0.102(4) 0.149(4) 0.132(4) 0.019(4) -0.016(3) -0.075(4)
O23A 0.109(4) 0.143(4) 0.101(3) 0.031(3) 0.006(3) -0.080(3)
O24A 0.201(6) 0.167(5) 0.186(5) 0.021(5) 0.101(4) 0.048(5)
O22B 0.085(9) 0.100(10) 0.064(9) -0.002(7) 0.009(7) -0.011(7)
O23B 0.109(10) 0.119(10) 0.114(10) -0.001(7) 0.021(7) -0.010(7)
O24B 0.084(9) 0.066(9) 0.060(9) -0.011(7) 0.003(7) 0.011(7)
O1C 0.101(3) 0.072(3) 0.056(2) -0.010(2) 0.012(2) -0.016(2)
O2C 0.098(3) 0.044(2) 0.087(3) 0.001(2) 0.014(2) -0.006(2)
O1D 0.099(4) 0.137(5) 0.202(6) -0.044(4) -0.029(4) -0.006(5)
O2D 0.081(4) 0.159(5) 0.222(6) -0.029(4) 0.042(4) 0.027(5)
O1E 0.099(3) 0.047(2) 0.085(3) 0.010(2) 0.031(2) 0.009(2)
O2E 0.199(5) 0.076(3) 0.048(2) 0.012(3) 0.031(3) 0.017(2)
O1F 0.071(3) 0.177(5) 0.113(4) 0.021(3) 0.042(3) -0.006(4)
O2F 0.071(3) 0.107(4) 0.148(4) -0.012(3) 0.023(3) 0.020(3)
N1A 0.051(2) 0.041(2) 0.039(2) 0.001(2) 0.0084(19) -0.0023(19)
N2A 0.074(3) 0.054(3) 0.053(3) -0.015(3) 0.007(2) 0.002(2)
N3A 0.062(3) 0.050(3) 0.037(2) 0.003(2) 0.004(2) -0.007(2)
N1B 0.100(3) 0.050(3) 0.035(2) -0.010(3) 0.021(2) 0.005(2)
N2BB 0.040(5) 0.049(3) 0.051(3) -0.006(4) 0.013(4) 0.002(3)
N2BA 0.040(5) 0.049(3) 0.051(3) -0.006(4) 0.013(4) 0.002(3)
N3B 0.047(2) 0.046(2) 0.042(2) -0.005(2) 0.0061(19) -0.002(2)
N1C 0.053(3) 0.049(3) 0.067(3) -0.002(2) 0.012(2) -0.008(2)
N1D 0.081(4) 0.090(5) 0.147(6) -0.014(4) 0.002(4) 0.015(4)
N1E 0.074(3) 0.065(3) 0.057(3) 0.006(3) 0.027(2) 0.013(3)
N1F 0.048(3) 0.109(4) 0.075(3) 0.018(3) 0.022(2) 0.034(3)
C1A 0.072(4) 0.049(3) 0.037(3) 0.008(3) 0.000(3) 0.001(2)
C2A 0.075(4) 0.057(3) 0.049(3) 0.013(3) -0.007(3) -0.009(3)
C3A 0.070(4) 0.077(4) 0.046(3) 0.021(3) 0.005(3) 0.006(3)
C4A 0.074(4) 0.060(4) 0.049(3) 0.009(3) 0.021(3) 0.006(3)
C5A 0.054(3) 0.045(3) 0.043(3) 0.009(3) 0.017(2) 0.002(2)
C6A 0.080(4) 0.047(3) 0.065(4) -0.006(3) 0.012(3) 0.004(3)
C7A 0.068(4) 0.065(4) 0.069(4) -0.008(3) 0.005(3) -0.017(3)
C8A 0.049(3) 0.058(3) 0.058(3) 0.002(3) 0.000(3) -0.025(3)
C9A 0.090(5) 0.080(4) 0.084(4) 0.010(4) -0.013(4) -0.036(4)
C10A 0.118(6) 0.097(5) 0.062(4) 0.027(5) -0.015(4) -0.039(4)
C11A 0.123(6) 0.106(5) 0.037(3) 0.023(5) 0.006(4) -0.005(4)
C12A 0.086(4) 0.072(4) 0.053(3) -0.002(4) 0.004(3) -0.009(3)
C1B 0.226(9) 0.063(4) 0.039(3) -0.020(5) 0.026(4) -0.009(3)
C2B 0.302(12) 0.080(5) 0.048(4) -0.005(7) 0.024(6) -0.024(4)
C3B 0.234(9) 0.086(5) 0.052(4) 0.004(6) 0.050(5) -0.004(4)
C4B 0.129(6) 0.083(5) 0.047(3) -0.001(4) 0.031(4) 0.021(3)
C5B 0.065(4) 0.068(4) 0.043(3) -0.004(3) 0.014(3) 0.012(3)
C6B 0.124(5) 0.048(3) 0.050(3) -0.011(4) 0.019(3) 0.006(3)
C7B 0.129(6) 0.038(3) 0.057(3) -0.010(4) 0.013(4) -0.005(3)
C8B 0.044(3) 0.048(3) 0.056(3) 0.003(3) -0.001(3) -0.007(3)
C9B 0.066(4) 0.055(3) 0.068(4) -0.004(3) 0.001(3) -0.019(3)
C11B 0.083(4) 0.087(4) 0.040(3) 0.001(4) 0.011(3) 0.006(3)
C12B 0.080(4) 0.060(3) 0.045(3) -0.009(3) 0.013(3) -0.006(3)
C10B 0.065(4) 0.090(5) 0.061(4) -0.002(4) 0.008(3) -0.029(4)
C1C 0.052(3) 0.034(3) 0.043(3) 0.000(2) 0.010(2) 0.001(2)
C2C 0.055(3) 0.045(3) 0.042(3) 0.001(3) 0.009(2) -0.007(2)
C3C 0.055(3) 0.041(3) 0.054(3) 0.004(3) 0.014(3) 0.007(2)
C4C 0.041(3) 0.041(3) 0.046(3) 0.004(2) 0.008(2) -0.009(2)
C5C 0.056(3) 0.054(3) 0.040(3) 0.003(3) 0.008(2) -0.010(3)
C6C 0.065(3) 0.046(3) 0.039(3) -0.002(3) 0.012(3) 0.002(2)
C1D 0.049(3) 0.037(3) 0.054(3) 0.004(3) -0.005(3) 0.012(2)
C2D 0.074(4) 0.105(5) 0.061(4) -0.012(4) 0.016(3) -0.015(4)
C3D 0.082(5) 0.115(6) 0.057(4) -0.017(4) 0.002(3) -0.024(4)
C4D 0.051(4) 0.062(4) 0.087(4) -0.007(3) 0.001(3) 0.014(3)
C5D 0.068(4) 0.083(4) 0.074(4) -0.001(4) 0.027(3) 0.014(4)
C6D 0.076(4) 0.074(4) 0.046(3) -0.008(3) 0.010(3) 0.002(3)
C1E 0.043(3) 0.047(3) 0.028(2) 0.001(2) 0.006(2) 0.002(2)
C2E 0.052(3) 0.039(3) 0.044(3) -0.001(3) 0.007(2) -0.006(2)
C3E 0.061(3) 0.060(3) 0.030(2) -0.001(3) 0.005(2) -0.002(2)
C4E 0.048(3) 0.040(3) 0.048(3) 0.006(2) 0.011(2) 0.011(2)
C5E 0.059(3) 0.047(3) 0.043(3) 0.001(3) 0.003(2) 0.002(3)
C6E 0.062(3) 0.044(3) 0.036(3) 0.009(3) 0.005(2) -0.002(2)
C1F 0.057(3) 0.046(3) 0.040(3) 0.009(3) 0.014(2) 0.009(2)
C2F 0.060(3) 0.063(4) 0.055(3) 0.009(3) 0.021(3) 0.002(3)
C3F 0.053(3) 0.069(4) 0.061(3) 0.003(3) 0.012(3) 0.010(3)
C4F 0.060(3) 0.060(3) 0.053(3) 0.007(3) 0.017(3) 0.016(3)
C5F 0.062(3) 0.076(4) 0.059(3) 0.034(3) 0.028(3) 0.010(3)
C6F 0.088(4) 0.050(3) 0.055(3) 0.017(3) 0.021(3) -0.004(3)

loop_
_atom_type_symbol
_atom_type_description
_atom_type_scat_dispersion_real
_atom_type_scat_dispersion_imag
_atom_type_scat_source
C C 0.0033 0.0016 'International Tables Vol C Tables 4.2.6.8 and 6.1.1.4'
H H 0.0000 0.0000 'International Tables Vol C Tables 4.2.6.8 and 6.1.1.4'
N N 0.0061 0.0033 'International Tables Vol C Tables 4.2.6.8 and 6.1.1.4'
O O 0.0106 0.0060 'International Tables Vol C Tables 4.2.6.8 and 6.1.1.4'
P P 0.1023 0.0942 'International Tables Vol C Tables 4.2.6.8 and 6.1.1.4'
Cl Cl 0.1484 0.1585 'International Tables Vol C Tables 4.2.6.8 and 6.1.1.4'
Cu Cu 0.3201 1.2651 'International Tables Vol C Tables 4.2.6.8 and 6.1.1.4'

loop_
_geom_angle_atom_site_label_1
_geom_angle_atom_site_label_2
_geom_angle_atom_site_label_3
_geom_angle
_geom_angle_publ_flag
O11 Cu1 N1A 97.38(15) y
O11 Cu1 N2A 166.81(18) y
O11 Cu1 N3A 95.11(15) y
O11 Cu1 O21 95.13(14) y
N1A Cu1 N2A 82.48(16) y
N1A Cu1 N3A 161.26(17) y
N1A Cu1 O21 96.90(14) y
N2A Cu1 N3A 82.18(17) y
N2A Cu1 O21 97.99(16) y
N3A Cu1 O21 95.83(15) y
O22 Cu2 N1B 96.48(16) y
O22 Cu2 N2BA 178.7(3) y
O22 Cu2 N2BB 159.4(2) y
O22 Cu2 N3B 95.85(15) y
O22 Cu2 O12 99.52(14) y
N1B Cu2 N2BA 84.7(3) y
N1B Cu2 N2BB 81.9(2) y
N1B Cu2 N3B 163.39(17) y
N1B Cu2 O12 95.74(16) y
N2BA Cu2 O12 79.8(3) y
N2BA Cu2 N3B 83.0(3) y
N2BB Cu2 N3B 82.7(2) y
N2BB Cu2 O12 101.1(2) y
N3B Cu2 O12 93.15(14) y
O13A Cl1 O14A 118.6(5) ?
O13A Cl1 O12A 109.9(4) ?
O14A Cl1 O12A 110.6(4) ?
O13A Cl1 O11A 101.5(5) ?
O14A Cl1 O11A 104.0(4) ?
O12A Cl1 O11A 111.7(4) ?
O22B Cl2 O23B 110.4(3) ?
O23A Cl2 O24A 110.5(2) ?
O22B Cl2 O24B 109.8(3) ?
O23B Cl2 O24B 109.2(3) ?
O23A Cl2 O21A 110.7(2) ?
O22B Cl2 O21A 110.2(3) ?
O23B Cl2 O21A 109.0(3) ?
O24A Cl2 O21A 108.5(2) ?
O24B Cl2 O21A 108.2(2) ?
O23A Cl2 O22A 110.0(2) ?
O24A Cl2 O22A 108.7(2) ?
O21A Cl2 O22A 108.4(2) ?
O12 P1 O11 121.5(2) ?
O12 P1 O14 105.46(19) ?
O11 P1 O14 110.0(2) ?
O12 P1 O13 111.1(2) ?
O11 P1 O13 102.95(19) ?
O14 P1 O13 104.87(19) ?
O22 P2 O21 121.0(2) ?
O22 P2 O24 110.5(2) ?
O21 P2 O24 104.96(19) ?
O22 P2 O23 102.91(18) ?
O21 P2 O23 112.41(19) ?
O24 P2 O23 103.92(18) ?
P1 O11 Cu1 173.3(2) ?
P1 O12 Cu2 134.1(2) ?
C1C O13 P1 128.9(3) ?
C1D O14 P1 122.5(3) ?
P2 O21 Cu1 135.5(2) ?
P2 O22 Cu2 171.0(2) ?
C1E O23 P2 127.1(3) ?
C1F O24 P2 128.3(3) ?
C5A N1A C1A 118.8(4) ?
C5A N1A Cu1 116.2(3) ?
C1A N1A Cu1 124.9(3) ?
C6A N2A C7A 117.3(4) ?
C6A N2A Cu1 112.0(3) ?
C7A N2A Cu1 109.1(3) ?
C6A N2A H2AB 105.8 ?
C7A N2A H2AB 105.8 ?
Cu1 N2A H2AB 105.8 ?
C12A N3A C8A 118.5(4) ?
C12A N3A Cu1 126.0(4) ?
C8A N3A Cu1 115.3(3) ?
C1B N1B C5B 118.4(5) ?
C1B N1B Cu2 127.4(4) ?
C5B N1B Cu2 114.1(3) ?
C6B N2BB C7B 121.1(6) ?
C6B N2BB Cu2 111.1(5) ?
C7B N2BB Cu2 110.4(5) ?
C6B N2BB H2BB 104.1 ?
C7B N2BB H2BB 104.1 ?
Cu2 N2BB H2BB 104.1 ?
C7B N2BA C6B 127.2(9) ?
C7B N2BA Cu2 109.3(7) ?
C6B N2BA Cu2 106.6(7) ?
C7B N2BA H2BC 103.7 ?
C6B N2BA H2BC 103.7 ?
Cu2 N2BA H2BC 103.7 ?
C8B N3B C12B 120.7(4) ?
C8B N3B Cu2 112.3(3) ?
C12B N3B Cu2 126.8(3) ?
O1C N1C O2C 124.9(5) ?
O1C N1C C4C 118.2(4) ?
O2C N1C C4C 116.9(4) ?
O1D N1D O2D 124.6(7) ?
O1D N1D C4D 117.2(7) ?
O2D N1D C4D 118.1(7) ?
O2E N1E O1E 123.9(5) ?
O2E N1E C4E 117.4(5) ?
O1E N1E C4E 118.8(4) ?
O1F N1F O2F 123.7(5) ?
O1F N1F C4F 118.0(5) ?
O2F N1F C4F 118.3(5) ?
N1A C1A C2A 122.1(5) ?
N1A C1A H1AA 118.9 ?
C2A C1A H1AA 118.9 ?
C3A C2A C1A 118.6(5) ?
C3A C2A H2AA 120.7 ?
C1A C2A H2AA 120.7 ?
C2A C3A C4A 120.0(5) ?
C2A C3A H3AA 120.0 ?
C4A C3A H3AA 120.0 ?
C5A C4A C3A 118.4(5) ?
C5A C4A H4AA 120.8 ?
C3A C4A H4AA 120.8 ?
N1A C5A C4A 122.1(5) ?
N1A C5A C6A 115.0(4) ?
C4A C5A C6A 123.0(5) ?
N2A C6A C5A 111.5(4) ?
N2A C6A H6AA 109.3 ?
C5A C6A H6AA 109.3 ?
N2A C6A H6AB 109.3 ?
C5A C6A H6AB 109.3 ?
H6AA C6A H6AB 108.0 ?
N2A C7A C8A 109.6(5) ?
N2A C7A H7AA 109.8 ?
C8A C7A H7AA 109.8 ?
N2A C7A H7AB 109.8 ?
C8A C7A H7AB 109.8 ?
H7AA C7A H7AB 108.2 ?
N3A C8A C9A 122.2(5) ?
N3A C8A C7A 114.3(4) ?
C9A C8A C7A 123.5(5) ?
C8A C9A C10A 117.8(6) ?
C8A C9A H9AA 121.1 ?
C10A C9A H9AA 121.1 ?
C11A C10A C9A 120.1(6) ?
C11A C10A H10A 120.0 ?
C9A C10A H10A 120.0 ?
C12A C11A C10A 118.4(6) ?
C12A C11A H11A 120.8 ?
C10A C11A H11A 120.8 ?
N3A C12A C11A 123.0(6) ?
N3A C12A H12A 118.5 ?
C11A C12A H12A 118.5 ?
N1B C1B C2B 122.7(6) ?
N1B C1B H1BA 118.6 ?
C2B C1B H1BA 118.6 ?
C1B C2B C3B 118.6(7) ?
C1B C2B H2BA 120.7 ?
C3B C2B H2BA 120.7 ?
C4B C3B C2B 119.1(6) ?
C4B C3B H3BA 120.4 ?
C2B C3B H3BA 120.4 ?
C3B C4B C5B 119.9(6) ?
C3B C4B H4BA 120.1 ?
C5B C4B H4BA 120.1 ?
N1B C5B C4B 121.2(5) ?
N1B C5B C6B 115.4(4) ?
C4B C5B C6B 123.4(5) ?
N2BA C6B C5B 116.4(6) ?
N2BB C6B C5B 109.9(5) ?
N2BA C6B H6B 127.7 ?
N2BB C6B H6B 124.1 ?
C5B C6B H6B 116.0 ?
N2BA C7B C8B 114.4(6) ?
N2BB C7B C8B 109.9(5) ?
N2BA C7B H7B 129.5 ?
N2BB C7B H7B 122.7 ?
C8B C7B H7B 116.1 ?
N3B C8B C9B 119.9(5) ?
N3B C8B C7B 117.4(4) ?
C9B C8B C7B 122.7(5) ?
C10B C9B C8B 119.8(5) ?
C10B C9B H9BA 120.1 ?
C8B C9B H9BA 120.1 ?
C10B C11B C12B 118.2(5) ?
C10B C11B H11B 120.9 ?
C12B C11B H11B 120.9 ?
N3B C12B C11B 121.2(5) ?
N3B C12B H12B 119.4 ?
C11B C12B H12B 119.4 ?
C9B C10B C11B 120.1(5) ?
C9B C10B H10B 120.0 ?
C11B C10B H10B 120.0 ?
O13 C1C C6C 115.5(4) ?
O13 C1C C2C 123.8(4) ?
C6C C1C C2C 120.8(4) ?
C3C C2C C1C 119.2(4) ?
C3C C2C H2CA 120.4 ?
C1C C2C H2CA 120.4 ?
C4C C3C C2C 118.8(5) ?
C4C C3C H3CA 120.6 ?
C2C C3C H3CA 120.6 ?
C5C C4C C3C 122.5(5) ?
C5C C4C N1C 118.4(4) ?
C3C C4C N1C 119.1(4) ?
C4C C5C C6C 118.4(5) ?
C4C C5C H5CA 120.8 ?
C6C C5C H5CA 120.8 ?
C5C C6C C1C 120.3(5) ?
C5C C6C H6CA 119.8 ?
C1C C6C H6CA 119.8 ?
C6D C1D C2D 122.8(5) ?
C6D C1D O14 120.4(5) ?
C2D C1D O14 116.8(5) ?
C1D C2D C3D 119.2(6) ?
C1D C2D H2DA 120.4 ?
C3D C2D H2DA 120.4 ?
C4D C3D C2D 119.0(6) ?
C4D C3D H3DA 120.5 ?
C2D C3D H3DA 120.5 ?
C3D C4D C5D 122.0(6) ?
C3D C4D N1D 120.3(6) ?
C5D C4D N1D 117.7(6) ?
C4D C5D C6D 119.4(6) ?
C4D C5D H5DA 120.3 ?
C6D C5D H5DA 120.3 ?
C1D C6D C5D 117.5(5) ?
C1D C6D H6DA 121.2 ?
C5D C6D H6DA 121.2 ?
C2E C1E O23 114.8(4) ?
C2E C1E C6E 121.6(4) ?
O23 C1E C6E 123.6(4) ?
C3E C2E C1E 119.8(5) ?
C3E C2E H2EA 120.1 ?
C1E C2E H2EA 120.1 ?
C4E C3E C2E 118.7(4) ?
C4E C3E H3EA 120.6 ?
C2E C3E H3EA 120.6 ?
C3E C4E C5E 122.0(5) ?
C3E C4E N1E 119.2(4) ?
C5E C4E N1E 118.8(4) ?
C6E C5E C4E 119.5(5) ?
C6E C5E H5EA 120.2 ?
C4E C5E H5EA 120.2 ?
C5E C6E C1E 118.3(4) ?
C5E C6E H6EA 120.9 ?
C1E C6E H6EA 120.9 ?
C6F C1F C2F 121.2(5) ?
C6F C1F O24 116.1(5) ?
C2F C1F O24 122.7(5) ?
C3F C2F C1F 119.1(5) ?
C3F C2F H2FA 120.4 ?
C1F C2F H2FA 120.4 ?
C4F C3F C2F 119.2(5) ?
C4F C3F H3FA 120.4 ?
C2F C3F H3FA 120.4 ?
C3F C4F C5F 122.0(5) ?
C3F C4F N1F 120.0(5) ?
C5F C4F N1F 117.9(5) ?
C4F C5F C6F 119.4(5) ?
C4F C5F H5FA 120.3 ?
C6F C5F H5FA 120.3 ?
C1F C6F C5F 119.1(5) ?
C1F C6F H6FA 120.5 ?
C5F C6F H6FA 120.5 ?
N1S C1S C2S 171(3) ?
C1S C2S H2SA 109.5 ?
C1S C2S H2SB 109.5 ?
H2SA C2S H2SB 109.5 ?
C1S C2S H2SC 109.5 ?
H2SA C2S H2SC 109.5 ?
H2SB C2S H2SC 109.5 ?

loop_
_geom_bond_atom_site_label_1
_geom_bond_atom_site_label_2
_geom_bond_distance
_geom_bond_publ_flag
Cu1 N1A 1.983(4) y
Cu1 N2A 1.998(4) y
Cu1 N3A 1.968(4) y
Cu1 O11 1.954(3) y
Cu1 O21 2.189(4) y
Cu2 N1B 1.981(4) y
Cu2 N2BA 2.066(11) y
Cu2 N2BB 1.980(7) y
Cu2 N3B 1.985(4) y
Cu2 O12 2.244(3) y
Cu2 O22 1.929(3) y
Cl1 O13A 1.312(7) ?
Cl1 O14A 1.354(6) ?
Cl1 O12A 1.388(6) ?
Cl1 O11A 1.449(7) ?
Cl2 O23A 1.388(3) ?
Cl2 O22B 1.392(3) ?
Cl2 O23B 1.401(3) ?
Cl2 O24A 1.401(3) ?
Cl2 O24B 1.408(3) ?
Cl2 O21A 1.410(2) ?
Cl2 O22A 1.411(3) ?
P1 O12 1.459(4) y
P1 O11 1.474(3) y
P1 O14 1.590(3) y
P1 O13 1.617(3) y
P2 O22 1.471(3) y
P2 O21 1.473(4) y
P2 O24 1.594(4) y
P2 O23 1.610(3) y
O13 C1C 1.371(5) ?
O14 C1D 1.398(6) ?
O23 C1E 1.384(5) ?
O24 C1F 1.393(6) ?
O1C N1C 1.214(5) ?
O2C N1C 1.222(5) ?
O1D N1D 1.215(9) ?
O2D N1D 1.228(9) ?
O1E N1E 1.214(6) ?
O2E N1E 1.208(5) ?
O1F N1F 1.215(7) ?
O2F N1F 1.227(7) ?
N1A C5A 1.339(6) ?
N1A C1A 1.345(6) ?
N2A C6A 1.457(6) ?
N2A C7A 1.458(6) ?
N2A H2AB 0.9100 ?
N3A C12A 1.340(7) ?
N3A C8A 1.343(6) ?
N1B C1B 1.319(7) ?
N1B C5B 1.338(6) ?
N2BB C6B 1.428(8) ?
N2BB C7B 1.435(9) ?
N2BB H2BB 0.9100 ?
N2BA C7B 1.356(11) ?
N2BA C6B 1.426(12) ?
N2BA H2BC 0.9100 ?
N3B C8B 1.334(6) ?
N3B C12B 1.335(6) ?
N1C C4C 1.484(6) ?
N1D C4D 1.461(8) ?
N1E C4E 1.477(6) ?
N1F C4F 1.475(7) ?
C1A C2A 1.374(7) ?
C1A H1AA 0.9300 ?
C2A C3A 1.370(8) ?
C2A H2AA 0.9300 ?
C3A C4A 1.377(7) ?
C3A H3AA 0.9300 ?
C4A C5A 1.377(7) ?
C4A H4AA 0.9300 ?
C5A C6A 1.496(7) ?
C6A H6AA 0.9700 ?
C6A H6AB 0.9700 ?
C7A C8A 1.502(8) ?
C7A H7AA 0.9700 ?
C7A H7AB 0.9700 ?
C8A C9A 1.378(8) ?
C9A C10A 1.393(9) ?
C9A H9AA 0.9300 ?
C10A C11A 1.371(9) ?
C10A H10A 0.9300 ?
C11A C12A 1.362(7) ?
C11A H11A 0.9300 ?
C12A H12A 0.9300 ?
C1B C2B 1.367(8) ?
C1B H1BA 0.9300 ?
C2B C3B 1.370(10) ?
C2B H2BA 0.9300 ?
C3B C4B 1.341(9) ?
C3B H3BA 0.9300 ?
C4B C5B 1.377(7) ?
C4B H4BA 0.9300 ?
C5B C6B 1.503(8) ?
C6B H6B 0.9737 ?
C7B C8B 1.487(7) ?
C7B H7B 0.9576 ?
C8B C9B 1.391(7) ?
C9B C10B 1.356(8) ?
C9B H9BA 0.9300 ?
C11B C10B 1.374(8) ?
C11B C12B 1.387(7) ?
C11B H11B 0.9300 ?
C12B H12B 0.9300 ?
C10B H10B 0.9300 ?
C1C C6C 1.381(6) ?
C1C C2C 1.387(6) ?
C2C C3C 1.384(7) ?
C2C H2CA 0.9300 ?
C3C C4C 1.382(6) ?
C3C H3CA 0.9300 ?
C4C C5C 1.371(7) ?
C5C C6C 1.378(7) ?
C5C H5CA 0.9300 ?
C6C H6CA 0.9300 ?
C1D C6D 1.359(7) ?
C1D C2D 1.361(7) ?
C2D C3D 1.369(8) ?
C2D H2DA 0.9300 ?
C3D C4D 1.344(8) ?
C3D H3DA 0.9300 ?
C4D C5D 1.376(8) ?
C5D C6D 1.380(8) ?
C5D H5DA 0.9300 ?
C6D H6DA 0.9300 ?
C1E C2E 1.371(6) ?
C1E C6E 1.391(6) ?
C2E C3E 1.370(7) ?
C2E H2EA 0.9300 ?
C3E C4E 1.368(7) ?
C3E H3EA 0.9300 ?
C4E C5E 1.380(6) ?
C5E C6E 1.371(7) ?
C5E H5EA 0.9300 ?
C6E H6EA 0.9300 ?
C1F C6F 1.369(7) ?
C1F C2F 1.384(7) ?
C2F C3F 1.378(7) ?
C2F H2FA 0.9300 ?
C3F C4F 1.362(7) ?
C3F H3FA 0.9300 ?
C4F C5F 1.365(8) ?
C5F C6F 1.381(8) ?
C5F H5FA 0.9300 ?
C6F H6FA 0.9300 ?
N1S C1S 1.09(3) ?
C1S C2S 1.59(3) ?
C2S H2SA 0.9600 ?
C2S H2SB 0.9600 ?
C2S H2SC 0.9600 ?

loop_
_geom_hbond_atom_site_label_D
_geom_hbond_atom_site_label_H
_geom_hbond_atom_site_label_A
_geom_hbond_site_symmetry_A
_geom_hbond_distance_DH
_geom_hbond_distance_HA
_geom_hbond_distance_DA
_geom_hbond_angle_DHA
N2A H2AB O14A 5_656 0.91 2.28 3.134(8) 156
N2BB H2BB O22A . 0.91 2.10 2.934(8) 153
N2BA H2BC O12 . 0.91 2.31 2.769(11) 111
N2BA H2BC O11A 5_666 0.91 2.50 3.208(13) 135

loop_
_geom_torsion_atom_site_label_1
_geom_torsion_atom_site_label_2
_geom_torsion_atom_site_label_3
_geom_torsion_atom_site_label_4
_geom_torsion
O11 P1 O12 Cu2 -42.9(4)
O14 P1 O12 Cu2 -168.7(2)
O13 P1 O12 Cu2 78.2(3)
O22 Cu2 O12 P1 19.7(3)
N2BB Cu2 O12 P1 -159.9(3)
N1B Cu2 O12 P1 117.3(3)
N3B Cu2 O12 P1 -76.8(3)
N2BA Cu2 O12 P1 -159.1(4)
O12 P1 O13 C1C 41.4(5)
O14 P1 O13 C1C -72.0(4)
O12 P1 O14 C1D 160.1(4)
O11 P1 O14 C1D 27.6(4)
O13 P1 O14 C1D -82.5(4)
O22 P2 O21 Cu1 -53.0(4)
O23 P2 O21 Cu1 69.0(3)
O11 Cu1 O21 P2 40.6(3)
N3A Cu1 O21 P2 136.3(3)
N1A Cu1 O21 P2 -57.5(3)
N2A Cu1 O21 P2 -140.8(3)
O21 P2 O23 C1E 43.0(4)
O24 P2 O23 C1E -70.0(4)
O22 P2 O24 C1F 43.9(4)
O23 P2 O24 C1F -65.9(4)
O11 Cu1 N1A C5A 163.2(3)
N3A Cu1 N1A C5A 31.8(7)
N2A Cu1 N1A C5A -3.5(4)
O21 Cu1 N1A C5A -100.7(3)
O11 Cu1 N1A C1A -22.2(4)
N3A Cu1 N1A C1A -153.7(5)
O21 Cu1 N1A C1A 73.9(4)
O11 Cu1 N2A C6A -77.9(8)
N3A Cu1 N2A C6A -156.9(4)
N1A Cu1 N2A C6A 12.3(4)
O21 Cu1 N2A C6A 108.3(4)
O11 Cu1 N2A C7A 53.7(8)
N3A Cu1 N2A C7A -25.2(4)
N1A Cu1 N2A C7A 144.0(4)
O21 Cu1 N2A C7A -120.1(4)
O11 Cu1 N3A C12A 29.3(5)
N1A Cu1 N3A C12A 161.0(5)
N2A Cu1 N3A C12A -163.7(5)
O21 Cu1 N3A C12A -66.4(5)
O11 Cu1 N3A C8A -154.8(4)
N1A Cu1 N3A C8A -23.1(7)
N2A Cu1 N3A C8A 12.2(4)
O21 Cu1 N3A C8A 109.5(4)
O22 Cu2 N1B C1B 10.3(6)
N2BB Cu2 N1B C1B 169.6(7)
N3B Cu2 N1B C1B 148.0(7)
N2BA Cu2 N1B C1B -169.2(7)
O12 Cu2 N1B C1B -90.0(6)
N2BB Cu2 N1B C5B -14.9(4)
N3B Cu2 N1B C5B -36.5(9)
N2BA Cu2 N1B C5B 6.3(5)
O12 Cu2 N1B C5B 85.5(4)
O22 Cu2 N2BB C6B 111.4(7)
N1B Cu2 N2BB C6B 24.6(5)
N3B Cu2 N2BB C6B -161.5(5)
N2BA Cu2 N2BB C6B -71.8(11)
O12 Cu2 N2BB C6B -69.7(5)
O22 Cu2 N2BB C7B -111.4(7)
N1B Cu2 N2BB C7B 161.8(5)
N3B Cu2 N2BB C7B -24.3(5)
N2BA Cu2 N2BB C7B 65.4(11)
O12 Cu2 N2BB C7B 67.5(5)
N2BB Cu2 N2BA C7B -72.9(11)
N1B Cu2 N2BA C7B -154.0(7)
N3B Cu2 N2BA C7B 14.7(7)
O12 Cu2 N2BA C7B 109.2(7)
N2BB Cu2 N2BA C6B 67.8(11)
N1B Cu2 N2BA C6B -13.3(6)
N3B Cu2 N2BA C6B 155.5(7)
O12 Cu2 N2BA C6B -110.1(6)
N2BB Cu2 N3B C8B 15.7(4)
N1B Cu2 N3B C8B 37.2(8)
N2BA Cu2 N3B C8B -5.8(5)
O12 Cu2 N3B C8B -85.1(3)
O22 Cu2 N3B C12B -9.6(4)
N2BB Cu2 N3B C12B -168.9(5)
N1B Cu2 N3B C12B -147.4(6)
N2BA Cu2 N3B C12B 169.7(5)
O12 Cu2 N3B C12B 90.3(4)
C7A N2A C6A C5A -145.8(5)
Cu1 N2A C6A C5A -18.4(6)
N1A C5A C6A N2A 16.2(7)
C4A C5A C6A N2A -164.2(5)
C6A N2A C7A C8A 161.9(5)
Cu1 N2A C7A C8A 33.1(5)
N2A C7A C8A N3A -24.8(7)
N2A C7A C8A C9A 155.5(5)
C7B N2BA C6B N2BB 64.9(12)
Cu2 N2BA C6B N2BB -66.5(10)
C7B N2BA C6B C5B 149.6(9)
Cu2 N2BA C6B C5B 18.2(9)
C7B N2BB C6B N2BA -52.7(11)
Cu2 N2BB C6B N2BA 79.3(11)
C7B N2BB C6B C5B -161.1(6)
Cu2 N2BB C6B C5B -29.1(7)
N1B C5B C6B N2BA -14.7(9)
C4B C5B C6B N2BA 164.5(7)
N1B C5B C6B N2BB 17.8(8)
C4B C5B C6B N2BB -163.0(6)
C6B N2BA C7B N2BB -62.5(12)
Cu2 N2BA C7B N2BB 67.9(10)
C6B N2BA C7B C8B -150.8(9)
Cu2 N2BA C7B C8B -20.4(9)
C6B N2BB C7B N2BA 55.4(11)
Cu2 N2BB C7B N2BA -76.8(11)
C6B N2BB C7B C8B 160.0(6)
Cu2 N2BB C7B C8B 27.7(7)
C12B N3B C8B C9B -0.5(8)
Cu2 N3B C8B C7B -3.9(6)
N2BA C7B C8B N3B 17.2(9)
N2BB C7B C8B N3B -16.0(8)
N2BA C7B C8B C9B -161.9(7)
N2BB C7B C8B C9B 164.9(6)
P1 O13 C1C C6C -165.6(4)
P1 O13 C1C C2C 13.7(7)
P1 O14 C1D C6D 78.2(6)
P1 O14 C1D C2D -104.5(5)
O1D N1D C4D C3D 11.1(10)
O2D N1D C4D C3D -170.0(7)
O1D N1D C4D C5D -169.8(6)
